data_4335329
loop_
_publ_author_name
'Suman Kundu'
'Suvendu Maity'
'Thomas Weyherm\"uller'
'Prasanta Ghosh'

_publ_section_title
;
 Oxidovanadium Catechol Complexes: Radical versus Non-Radical States and
 Redox Series
;
_journal_name_full 'Inorganic Chemistry'
_journal_page_first 7417
_journal_page_last 7430
_journal_paper_doi 10.1021/ic400166z
_journal_volume 52
_journal_year 2013
_chemical_compound_source 'dichloromethane, pentane'
_chemical_formula_moiety 'C26 H30 N3 O4 V'
_chemical_formula_sum 'C26 H30 N3 O4 V'
_chemical_formula_weight 499.47
_chemical_name_systematic
; 
 ? 
;
_space_group_IT_number 14
_symmetry_cell_setting monoclinic
_symmetry_Int_Tables_number 14
_symmetry_space_group_name_Hall '-P 2yn'
_symmetry_space_group_name_H-M 'P 1 21/n 1'
_atom_sites_solution_hydrogens geom
_atom_sites_solution_primary direct
_atom_sites_solution_secondary difmap
_audit_block_code WGT-PG-500-10
_audit_creation_date 2011-02-18
_audit_creation_method SHELXL-97
_cell_angle_alpha 90.00
_cell_angle_beta 96.545(4)
_cell_angle_gamma 90.00
_cell_formula_units_Z 4
_cell_length_a 13.9332(8)
_cell_length_b 9.8988(5)
_cell_length_c 18.1730(6)
_cell_measurement_reflns_used 76065
_cell_measurement_temperature 100(2)
_cell_measurement_theta_max 33.0996
_cell_measurement_theta_min 2.6966
_cell_volume 2490.1(2)
_computing_cell_refinement 'DENZO (Bruker AXS, 2006)'
_computing_data_collection 'DATCOL (Bruker AXS, 2006)'
_computing_data_reduction 'DENZO (Bruker AXS, 2006)'
_computing_structure_refinement 'SHELXL-97 (Sheldrick, 1997)'
_computing_structure_solution 'SHELXS-97 (Sheldrick, 1990)'
_diffrn_ambient_temperature 100(2)
_diffrn_detector_area_resol_mean 18.02
_diffrn_measured_fraction_theta_full 0.998
_diffrn_measured_fraction_theta_max 0.998
_diffrn_measurement_device_type 'Bruker AXS Enraf-Nonius KappaCCD'
_diffrn_measurement_method 'CCD \f- and \w-scans'
_diffrn_radiation_monochromator graphite
_diffrn_radiation_source '0.2 x 2mm^2^ focus rotating anode'
_diffrn_radiation_type MoK\a
_diffrn_radiation_wavelength 0.71073
_diffrn_reflns_av_R_equivalents 0.0436
_diffrn_reflns_av_sigmaI/netI 0.0268
_diffrn_reflns_limit_h_max 21
_diffrn_reflns_limit_h_min -21
_diffrn_reflns_limit_k_max 15
_diffrn_reflns_limit_k_min -15
_diffrn_reflns_limit_l_max 27
_diffrn_reflns_limit_l_min -27
_diffrn_reflns_number 69606
_diffrn_reflns_theta_full 33.16
_diffrn_reflns_theta_max 33.16
_diffrn_reflns_theta_min 2.70
_exptl_absorpt_coefficient_mu 0.435
_exptl_absorpt_correction_T_max 0.94061
_exptl_absorpt_correction_T_min 0.91270
_exptl_absorpt_correction_type gaussian
_exptl_absorpt_process_details 'SADABS (Bruker AXS, 2008)'
_exptl_crystal_colour black
_exptl_crystal_density_diffrn 1.332
_exptl_crystal_description prism
_exptl_crystal_F_000 1048
_exptl_crystal_size_max 0.23
_exptl_crystal_size_mid 0.22
_exptl_crystal_size_min 0.22
_refine_diff_density_max 0.495
_refine_diff_density_min -0.496
_refine_diff_density_rms 0.062
_refine_ls_extinction_method none
_refine_ls_goodness_of_fit_ref 1.140
_refine_ls_hydrogen_treatment mixed
_refine_ls_matrix_type full
_refine_ls_number_parameters 316
_refine_ls_number_reflns 9492
_refine_ls_number_restraints 1
_refine_ls_restrained_S_all 1.140
_refine_ls_R_factor_all 0.0503
_refine_ls_R_factor_gt 0.0387
_refine_ls_shift/su_max 0.001
_refine_ls_shift/su_mean 0.000
_refine_ls_structure_factor_coef Fsqd
_refine_ls_weighting_details 'calc w=1/[\s^2^(Fo^2^)+(0.0336P)^2^+1.6444P] where P=(Fo^2^+2Fc^2^)/3'
_refine_ls_weighting_scheme calc
_refine_ls_wR_factor_gt 0.0977
_refine_ls_wR_factor_ref 0.1036
_reflns_number_gt 7940
_reflns_number_total 9492
_reflns_threshold_expression >2sigma(I)
_cod_data_source_file ic400166z_si_003_2.cif
_cod_data_source_block 2
_cod_original_sg_symbol_H-M 'P 21/n'
_cod_database_code 4335329

loop_
_symmetry_equiv_pos_as_xyz
'x, y, z'
'-x+1/2, y+1/2, -z+1/2'
'-x, -y, -z'
'x-1/2, -y-1/2, z-1/2'

loop_
_atom_site_label
_atom_site_type_symbol
_atom_site_fract_x
_atom_site_fract_y
_atom_site_fract_z
_atom_site_U_iso_or_equiv
_atom_site_adp_type
_atom_site_occupancy
_atom_site_symmetry_multiplicity
_atom_site_calc_flag
_atom_site_refinement_flags
V1 V 0.944885(14) 0.65198(2) 0.150037(11) 0.01387(5) Uani 1 1 d .
O40 O 0.97775(7) 0.79128(10) 0.19058(5) 0.02080(18) Uani 1 1 d .
O1 O 1.01306(7) 0.52342(10) 0.21467(5) 0.02099(18) Uani 1 1 d .
C2 C 1.10445(9) 0.48603(13) 0.22692(7) 0.0186(2) Uani 1 1 d .
C3 C 1.13802(10) 0.42096(14) 0.29401(8) 0.0235(3) Uani 1 1 d .
H3 H 1.0958 0.4101 0.3311 0.028 Uiso 1 1 calc R
C4 C 1.23155(11) 0.37276(15) 0.30654(9) 0.0288(3) Uani 1 1 d .
H4 H 1.2524 0.3285 0.3519 0.035 Uiso 1 1 calc R
C5 C 1.29609(11) 0.38802(18) 0.25351(10) 0.0329(3) Uani 1 1 d .
H5 H 1.3603 0.3549 0.2627 0.040 Uiso 1 1 calc R
C6 C 1.26499(10) 0.45201(16) 0.18750(9) 0.0288(3) Uani 1 1 d .
H6 H 1.3084 0.4624 0.1512 0.035 Uiso 1 1 calc R
C7 C 1.16968(9) 0.50232(14) 0.17295(8) 0.0206(2) Uani 1 1 d .
C8 C 1.14046(9) 0.56154(13) 0.10189(8) 0.0200(2) Uani 1 1 d .
H8 H 1.1847 0.5583 0.0659 0.024 Uiso 1 1 calc R
N9 N 1.05735(7) 0.61941(11) 0.08350(6) 0.01637(18) Uani 1 1 d .
N10 N 1.04066(8) 0.66737(12) 0.01161(6) 0.0196(2) Uani 1 1 d D
H10 H 1.0715(12) 0.6249(17) -0.0218(8) 0.024 Uiso 1 1 d D
C11 C 0.95383(9) 0.72906(13) -0.00701(7) 0.0180(2) Uani 1 1 d .
C12 C 0.92794(11) 0.77677(15) -0.07942(8) 0.0251(3) Uani 1 1 d .
H12 H 0.9703 0.7660 -0.1164 0.030 Uiso 1 1 calc R
C13 C 0.84007(12) 0.83918(17) -0.09548(8) 0.0298(3) Uani 1 1 d .
H13 H 0.8205 0.8715 -0.1441 0.036 Uiso 1 1 calc R
C14 C 0.77920(12) 0.85489(17) -0.03930(9) 0.0300(3) Uani 1 1 d .
H14 H 0.7185 0.8988 -0.0493 0.036 Uiso 1 1 calc R
C15 C 0.80937(10) 0.80546(15) 0.03033(8) 0.0233(2) Uani 1 1 d .
H15 H 0.7684 0.8162 0.0683 0.028 Uiso 1 1 calc R
N16 N 0.89553(8) 0.74184(11) 0.04681(6) 0.01712(19) Uani 1 1 d .
O21 O 0.82098(6) 0.64428(9) 0.18080(5) 0.01482(15) Uani 1 1 d .
C22 C 0.75507(8) 0.55528(12) 0.15285(6) 0.01324(19) Uani 1 1 d .
C23 C 0.65857(8) 0.55015(12) 0.17121(6) 0.01345(19) Uani 1 1 d .
C24 C 0.60139(8) 0.44710(12) 0.13844(7) 0.0152(2) Uani 1 1 d .
H24 H 0.5369 0.4397 0.1503 0.018 Uiso 1 1 calc R
C25 C 0.63355(9) 0.35190(12) 0.08819(6) 0.0155(2) Uani 1 1 d .
C26 C 0.72706(9) 0.36143(12) 0.06931(7) 0.0154(2) Uani 1 1 d .
H26 H 0.7490 0.3004 0.0345 0.019 Uiso 1 1 calc R
C27 C 0.78906(8) 0.46201(12) 0.10210(6) 0.01392(19) Uani 1 1 d .
O28 O 0.88007(6) 0.47761(9) 0.09032(5) 0.01695(16) Uani 1 1 d .
C29 C 0.62169(8) 0.64930(12) 0.22624(7) 0.0160(2) Uani 1 1 d .
C30 C 0.51236(9) 0.63323(14) 0.22937(8) 0.0202(2) Uani 1 1 d .
H30A H 0.4781 0.6446 0.1796 0.030 Uiso 1 1 calc R
H30B H 0.4902 0.7018 0.2625 0.030 Uiso 1 1 calc R
H30C H 0.4991 0.5431 0.2480 0.030 Uiso 1 1 calc R
C31 C 0.64079(10) 0.79661(14) 0.20425(9) 0.0244(3) Uani 1 1 d .
H31A H 0.7106 0.8122 0.2073 0.037 Uiso 1 1 calc R
H31B H 0.6126 0.8583 0.2381 0.037 Uiso 1 1 calc R
H31C H 0.6113 0.8129 0.1534 0.037 Uiso 1 1 calc R
C32 C 0.67342(10) 0.61934(16) 0.30411(7) 0.0249(3) Uani 1 1 d .
H32A H 0.6596 0.5263 0.3181 0.037 Uiso 1 1 calc R
H32B H 0.6503 0.6820 0.3399 0.037 Uiso 1 1 calc R
H32C H 0.7432 0.6307 0.3038 0.037 Uiso 1 1 calc R
C33 C 0.56371(10) 0.24108(14) 0.05719(7) 0.0202(2) Uani 1 1 d .
C34 C 0.52770(12) 0.16196(15) 0.12151(8) 0.0274(3) Uani 1 1 d .
H34A H 0.4945 0.2237 0.1523 0.041 Uiso 1 1 calc R
H34B H 0.5828 0.1206 0.1515 0.041 Uiso 1 1 calc R
H34C H 0.4828 0.0912 0.1016 0.041 Uiso 1 1 calc R
C35 C 0.47666(13) 0.3059(2) 0.01091(10) 0.0398(4) Uani 1 1 d .
H35A H 0.4990 0.3582 -0.0296 0.060 Uiso 1 1 calc R
H35B H 0.4430 0.3658 0.0424 0.060 Uiso 1 1 calc R
H35C H 0.4323 0.2350 -0.0096 0.060 Uiso 1 1 calc R
C36 C 0.61247(15) 0.1417(2) 0.00878(12) 0.0479(6) Uani 1 1 d .
H36A H 0.5670 0.0696 -0.0080 0.072 Uiso 1 1 calc R
H36B H 0.6694 0.1024 0.0376 0.072 Uiso 1 1 calc R
H36C H 0.6323 0.1894 -0.0343 0.072 Uiso 1 1 calc R

loop_
_atom_site_aniso_label
_atom_site_aniso_U_11
_atom_site_aniso_U_22
_atom_site_aniso_U_33
_atom_site_aniso_U_23
_atom_site_aniso_U_13
_atom_site_aniso_U_12
V1 0.01003(8) 0.01691(9) 0.01496(9) -0.00240(7) 0.00273(6) -0.00042(7)
O40 0.0159(4) 0.0237(4) 0.0230(4) -0.0065(4) 0.0032(3) -0.0040(3)
O1 0.0138(4) 0.0276(5) 0.0218(4) 0.0050(4) 0.0029(3) 0.0022(3)
C2 0.0146(5) 0.0171(5) 0.0234(6) 0.0000(4) -0.0008(4) -0.0008(4)
C3 0.0215(6) 0.0222(6) 0.0260(6) 0.0024(5) -0.0015(5) -0.0003(5)
C4 0.0243(7) 0.0253(7) 0.0343(8) 0.0038(6) -0.0069(6) 0.0024(5)
C5 0.0183(6) 0.0335(8) 0.0451(9) 0.0032(7) -0.0045(6) 0.0062(5)
C6 0.0154(6) 0.0321(7) 0.0388(8) 0.0028(6) 0.0026(5) 0.0036(5)
C7 0.0137(5) 0.0204(5) 0.0275(6) 0.0006(5) 0.0014(4) 0.0004(4)
C8 0.0136(5) 0.0216(6) 0.0259(6) -0.0009(5) 0.0063(4) 0.0007(4)
N9 0.0139(4) 0.0177(4) 0.0182(5) -0.0014(4) 0.0046(4) -0.0008(3)
N10 0.0184(5) 0.0237(5) 0.0179(5) 0.0001(4) 0.0071(4) 0.0040(4)
C11 0.0188(5) 0.0178(5) 0.0181(5) -0.0007(4) 0.0050(4) 0.0008(4)
C12 0.0289(7) 0.0278(7) 0.0195(6) 0.0025(5) 0.0071(5) 0.0046(5)
C13 0.0349(8) 0.0320(7) 0.0223(6) 0.0057(6) 0.0021(6) 0.0077(6)
C14 0.0271(7) 0.0342(8) 0.0286(7) 0.0059(6) 0.0024(5) 0.0119(6)
C15 0.0202(6) 0.0262(6) 0.0241(6) 0.0009(5) 0.0051(5) 0.0070(5)
N16 0.0157(4) 0.0183(5) 0.0178(5) -0.0014(4) 0.0034(4) 0.0016(4)
O21 0.0110(3) 0.0174(4) 0.0162(4) -0.0040(3) 0.0024(3) -0.0016(3)
C22 0.0116(4) 0.0147(5) 0.0136(5) -0.0019(4) 0.0023(4) -0.0002(4)
C23 0.0116(4) 0.0154(5) 0.0136(5) -0.0016(4) 0.0023(4) 0.0000(4)
C24 0.0118(4) 0.0178(5) 0.0163(5) -0.0029(4) 0.0028(4) -0.0014(4)
C25 0.0161(5) 0.0168(5) 0.0139(5) -0.0023(4) 0.0022(4) -0.0022(4)
C26 0.0164(5) 0.0154(5) 0.0151(5) -0.0035(4) 0.0044(4) -0.0010(4)
C27 0.0130(4) 0.0148(5) 0.0145(5) -0.0007(4) 0.0038(4) 0.0008(4)
O28 0.0126(4) 0.0187(4) 0.0204(4) -0.0039(3) 0.0059(3) -0.0002(3)
C29 0.0137(5) 0.0175(5) 0.0176(5) -0.0049(4) 0.0044(4) -0.0004(4)
C30 0.0145(5) 0.0239(6) 0.0233(6) -0.0046(5) 0.0066(4) 0.0007(4)
C31 0.0245(6) 0.0173(5) 0.0337(7) -0.0055(5) 0.0131(5) -0.0005(5)
C32 0.0216(6) 0.0360(7) 0.0170(5) -0.0091(5) 0.0012(5) 0.0026(5)
C33 0.0207(5) 0.0223(6) 0.0179(5) -0.0062(4) 0.0036(4) -0.0077(4)
C34 0.0311(7) 0.0251(6) 0.0260(6) -0.0014(5) 0.0037(5) -0.0117(5)
C35 0.0385(9) 0.0430(9) 0.0333(8) 0.0057(7) -0.0158(7) -0.0174(7)
C36 0.0449(10) 0.0473(10) 0.0567(12) -0.0376(9) 0.0284(9) -0.0277(8)

loop_
_atom_type_symbol
_atom_type_description
_atom_type_scat_dispersion_real
_atom_type_scat_dispersion_imag
_atom_type_scat_source
C C 0.0033 0.0016 'International Tables Vol C Tables 4.2.6.8 and 6.1.1.4'
H H 0.0000 0.0000 'International Tables Vol C Tables 4.2.6.8 and 6.1.1.4'
N N 0.0061 0.0033 'International Tables Vol C Tables 4.2.6.8 and 6.1.1.4'
O O 0.0106 0.0060 'International Tables Vol C Tables 4.2.6.8 and 6.1.1.4'
V V 0.3005 0.5294 'International Tables Vol C Tables 4.2.6.8 and 6.1.1.4'

loop_
_exptl_crystal_face_index_h
_exptl_crystal_face_index_k
_exptl_crystal_face_index_l
_exptl_crystal_face_perp_dist
-1.00 0.00 -1.00 0.1100
1.00 0.00 1.00 0.1100
-1.00 0.00 2.00 0.1100
1.00 0.00 -2.00 0.1100
0.00 1.00 0.00 0.0800
1.00 -2.00 -2.00 0.0700
1.00 1.00 -2.00 0.1000
-1.00 -2.00 2.00 0.1300

loop_
_geom_angle_atom_site_label_1
_geom_angle_atom_site_label_2
_geom_angle_atom_site_label_3
_geom_angle
O40 V1 O21 97.02(4)
O40 V1 O1 101.20(5)
O21 V1 O1 101.52(4)
O40 V1 N9 101.69(5)
O21 V1 N9 158.95(4)
O1 V1 N9 84.31(4)
O40 V1 N16 95.31(5)
O21 V1 N16 93.67(4)
O1 V1 N16 155.90(4)
N9 V1 N16 75.17(4)
O40 V1 O28 171.58(4)
O21 V1 O28 76.88(3)
O1 V1 O28 85.84(4)
N9 V1 O28 83.47(4)
N16 V1 O28 79.47(4)
C2 O1 V1 133.87(9)
O1 C2 C3 119.47(12)
O1 C2 C7 122.18(12)
C3 C2 C7 118.26(12)
C4 C3 C2 120.89(14)
C4 C3 H3 119.6
C2 C3 H3 119.6
C3 C4 C5 121.15(14)
C3 C4 H4 119.4
C5 C4 H4 119.4
C6 C5 C4 119.00(14)
C6 C5 H5 120.5
C4 C5 H5 120.5
C5 C6 C7 121.23(14)
C5 C6 H6 119.4
C7 C6 H6 119.4
C6 C7 C2 119.46(13)
C6 C7 C8 118.44(13)
C2 C7 C8 122.00(11)
N9 C8 C7 124.34(12)
N9 C8 H8 117.8
C7 C8 H8 117.8
C8 N9 N10 116.24(11)
C8 N9 V1 128.13(9)
N10 N9 V1 115.62(8)
C11 N10 N9 115.90(10)
C11 N10 H10 121.8(12)
N9 N10 H10 116.2(12)
N16 C11 N10 116.98(11)
N16 C11 C12 122.45(12)
N10 C11 C12 120.58(11)
C13 C12 C11 118.53(13)
C13 C12 H12 120.7
C11 C12 H12 120.7
C12 C13 C14 119.46(14)
C12 C13 H13 120.3
C14 C13 H13 120.3
C15 C14 C13 118.75(13)
C15 C14 H14 120.6
C13 C14 H14 120.6
N16 C15 C14 122.47(13)
N16 C15 H15 118.8
C14 C15 H15 118.8
C11 N16 C15 118.33(11)
C11 N16 V1 116.22(8)
C15 N16 V1 125.40(9)
C22 O21 V1 122.11(7)
O21 C22 C23 124.31(10)
O21 C22 C27 114.23(10)
C23 C22 C27 121.46(10)
C24 C23 C22 115.96(10)
C24 C23 C29 122.21(10)
C22 C23 C29 121.79(10)
C23 C24 C25 123.82(10)
C23 C24 H24 118.1
C25 C24 H24 118.1
C26 C25 C24 119.20(11)
C26 C25 C33 122.22(11)
C24 C25 C33 118.58(10)
C25 C26 C27 119.49(10)
C25 C26 H26 120.3
C27 C26 H26 120.3
O28 C27 C26 124.74(10)
O28 C27 C22 115.24(10)
C26 C27 C22 120.02(10)
C27 O28 V1 111.31(7)
C23 C29 C30 111.42(10)
C23 C29 C32 108.63(10)
C30 C29 C32 107.89(10)
C23 C29 C31 110.85(10)
C30 C29 C31 107.94(10)
C32 C29 C31 110.06(11)
C29 C30 H30A 109.5
C29 C30 H30B 109.5
H30A C30 H30B 109.5
C29 C30 H30C 109.5
H30A C30 H30C 109.5
H30B C30 H30C 109.5
C29 C31 H31A 109.5
C29 C31 H31B 109.5
H31A C31 H31B 109.5
C29 C31 H31C 109.5
H31A C31 H31C 109.5
H31B C31 H31C 109.5
C29 C32 H32A 109.5
C29 C32 H32B 109.5
H32A C32 H32B 109.5
C29 C32 H32C 109.5
H32A C32 H32C 109.5
H32B C32 H32C 109.5
C36 C33 C25 111.55(11)
C36 C33 C35 109.18(15)
C25 C33 C35 109.37(12)
C36 C33 C34 108.32(14)
C25 C33 C34 109.52(10)
C35 C33 C34 108.86(13)
C33 C34 H34A 109.5
C33 C34 H34B 109.5
H34A C34 H34B 109.5
C33 C34 H34C 109.5
H34A C34 H34C 109.5
H34B C34 H34C 109.5
C33 C35 H35A 109.5
C33 C35 H35B 109.5
H35A C35 H35B 109.5
C33 C35 H35C 109.5
H35A C35 H35C 109.5
H35B C35 H35C 109.5
C33 C36 H36A 109.5
C33 C36 H36B 109.5
H36A C36 H36B 109.5
C33 C36 H36C 109.5
H36A C36 H36C 109.5
H36B C36 H36C 109.5

loop_
_geom_bond_atom_site_label_1
_geom_bond_atom_site_label_2
_geom_bond_distance
V1 O40 1.6053(10)
V1 O21 1.8758(8)
V1 O1 1.9097(10)
V1 N9 2.1103(10)
V1 N16 2.1188(11)
V1 O28 2.1793(9)
O1 C2 1.3205(15)
C2 C3 1.4108(19)
C2 C7 1.4202(19)
C3 C4 1.382(2)
C3 H3 0.9500
C4 C5 1.399(2)
C4 H4 0.9500
C5 C6 1.382(2)
C5 H5 0.9500
C6 C7 1.4147(18)
C6 H6 0.9500
C7 C8 1.4343(19)
C8 N9 1.3010(16)
C8 H8 0.9500
N9 N10 1.3846(15)
N10 C11 1.3629(16)
N10 H10 0.889(9)
C11 N16 1.3467(16)
C11 C12 1.4059(19)
C12 C13 1.373(2)
C12 H12 0.9500
C13 C14 1.408(2)
C13 H13 0.9500
C14 C15 1.377(2)
C14 H14 0.9500
C15 N16 1.3584(17)
C15 H15 0.9500
O21 C22 1.3309(14)
C22 C23 1.4226(15)
C22 C27 1.4236(16)
C23 C24 1.3862(16)
C23 C29 1.5313(16)
C24 C25 1.4199(16)
C24 H24 0.9500
C25 C26 1.3878(16)
C25 C33 1.5305(17)
C26 C27 1.4055(16)
C26 H26 0.9500
C27 O28 1.3188(14)
C29 C30 1.5390(17)
C29 C32 1.5419(19)
C29 C31 1.5430(19)
C30 H30A 0.9800
C30 H30B 0.9800
C30 H30C 0.9800
C31 H31A 0.9800
C31 H31B 0.9800
C31 H31C 0.9800
C32 H32A 0.9800
C32 H32B 0.9800
C32 H32C 0.9800
C33 C36 1.530(2)
C33 C35 1.535(2)
C33 C34 1.5379(19)
C34 H34A 0.9800
C34 H34B 0.9800
C34 H34C 0.9800
C35 H35A 0.9800
C35 H35B 0.9800
C35 H35C 0.9800
C36 H36A 0.9800
C36 H36B 0.9800
C36 H36C 0.9800

loop_
_geom_hbond_atom_site_label_D
_geom_hbond_atom_site_label_H
_geom_hbond_atom_site_label_A
_geom_hbond_distance_DH
_geom_hbond_distance_HA
_geom_hbond_distance_DA
_geom_hbond_angle_DHA
_geom_hbond_site_symmetry_A
N10 H10 O28 0.889(9) 1.796(9) 2.6790(14) 171.9(18) 3_765
